data_7242888
loop_
_publ_author_name
'Kodama, Koichi'
'Takase, Fusato'
'Hirose, Takuji'

_publ_section_title
;
 Direct enantioseparation of axially chiral
 1,1&#x2032;-biaryl-2,2&#x2032;-diols using amidine-based resolving agents
;
_journal_issue 30
_journal_name_full 'RSC Advances'
_journal_page_first 18162
_journal_page_last 18170
_journal_paper_doi 10.1039/D1RA03546K
_journal_volume 11
_journal_year 2021
_chemical_absolute_configuration rm
_chemical_formula_sum 'C40 H44 N2 O2'
_chemical_formula_weight 584.77
_space_group_crystal_system orthorhombic
_space_group_IT_number 19
_space_group_name_Hall 'P 2ac 2ab'
_space_group_name_H-M_alt 'P 21 21 21'
_atom_sites_solution_hydrogens mixed
_audit_creation_method SHELXL-2018/1
_audit_update_record
;
2021-01-20 deposited with the CCDC.	2021-05-13 downloaded from the CCDC.
;
_cell_angle_alpha 90
_cell_angle_beta 90
_cell_angle_gamma 90
_cell_formula_units_Z 4
_cell_length_a 10.6751(15)
_cell_length_b 12.6375(17)
_cell_length_c 23.647(3)
_cell_measurement_reflns_used 6062
_cell_measurement_temperature 150(2)
_cell_measurement_theta_max 27.44
_cell_measurement_theta_min 2.36
_cell_volume 3190.1(7)
_computing_structure_refinement 'SHELXL-2018/1 (Sheldrick, 2018)'
_diffrn_ambient_temperature 150(2)
_diffrn_measured_fraction_theta_full 1.000
_diffrn_measured_fraction_theta_max 0.994
_diffrn_measurement_device_type 'Bruker APEX-II CCD'
_diffrn_measurement_method '\f and \w scans'
_diffrn_radiation_type MoK\a
_diffrn_radiation_wavelength 0.71073
_diffrn_reflns_av_R_equivalents 0.0816
_diffrn_reflns_av_unetI/netI 0.0769
_diffrn_reflns_Laue_measured_fraction_full 1.000
_diffrn_reflns_Laue_measured_fraction_max 0.994
_diffrn_reflns_limit_h_max 11
_diffrn_reflns_limit_h_min -13
_diffrn_reflns_limit_k_max 13
_diffrn_reflns_limit_k_min -16
_diffrn_reflns_limit_l_max 24
_diffrn_reflns_limit_l_min -30
_diffrn_reflns_number 18184
_diffrn_reflns_point_group_measured_fraction_full 1.000
_diffrn_reflns_point_group_measured_fraction_max 0.983
_diffrn_reflns_theta_full 25.242
_diffrn_reflns_theta_max 27.478
_diffrn_reflns_theta_min 1.722
_exptl_absorpt_coefficient_mu 0.074
_exptl_absorpt_correction_T_max 0.994
_exptl_absorpt_correction_T_min 0.892
_exptl_absorpt_correction_type multi-scan
_exptl_crystal_colour colorless
_exptl_crystal_density_diffrn 1.218
_exptl_crystal_description block
_exptl_crystal_F_000 1256
_exptl_crystal_size_max 0.210
_exptl_crystal_size_mid 0.160
_exptl_crystal_size_min 0.080
_refine_diff_density_max 0.181
_refine_diff_density_min -0.266
_refine_diff_density_rms 0.040
_refine_ls_abs_structure_details
;
 Flack x determined using 2160 quotients [(I+)-(I-)]/[(I+)+(I-)]
 (Parsons, Flack and Wagner, Acta Cryst. B69 (2013) 249-259).
;
_refine_ls_abs_structure_Flack -0.5(8)
_refine_ls_extinction_method none
_refine_ls_goodness_of_fit_ref 0.950
_refine_ls_hydrogen_treatment mixed
_refine_ls_matrix_type full
_refine_ls_number_parameters 421
_refine_ls_number_reflns 7201
_refine_ls_number_restraints 0
_refine_ls_restrained_S_all 0.950
_refine_ls_R_factor_all 0.0523
_refine_ls_R_factor_gt 0.0416
_refine_ls_shift/su_max 0.001
_refine_ls_shift/su_mean 0.000
_refine_ls_structure_factor_coef Fsqd
_refine_ls_weighting_details 'w=1/[\s^2^(Fo^2^)+(0.0370P)^2^] where P=(Fo^2^+2Fc^2^)/3'
_refine_ls_weighting_scheme calc
_refine_ls_wR_factor_gt 0.0901
_refine_ls_wR_factor_ref 0.0936
_reflns_Friedel_coverage 0.767
_reflns_Friedel_fraction_full 1.000
_reflns_Friedel_fraction_max 0.969
_reflns_number_gt 5929
_reflns_number_total 7201
_reflns_threshold_expression 'I > 2\s(I)'
_cod_data_source_file d1ra03546k2.cif
_cod_data_source_block 2c_(R)-1a
_cod_original_cell_volume 3190.1(8)
_cod_database_code 7242888
_shelx_shelxl_version_number 2018/1
_shelx_space_group_comment
;
The symmetry employed for this shelxl refinement is uniquely defined
by the following loop, which should always be used as a source of
symmetry information in preference to the above space-group names.
They are only intended as comments.
;
_shelx_estimated_absorpt_t_min 0.985
_shelx_estimated_absorpt_t_max 0.994

loop_
_space_group_symop_operation_xyz
'x, y, z'
'-x+1/2, -y, z+1/2'
'x+1/2, -y+1/2, -z'
'-x, y+1/2, -z+1/2'

loop_
_atom_site_label
_atom_site_type_symbol
_atom_site_fract_x
_atom_site_fract_y
_atom_site_fract_z
_atom_site_U_iso_or_equiv
_atom_site_adp_type
_atom_site_occupancy
_atom_site_site_symmetry_order
_atom_site_calc_flag
_atom_site_refinement_flags_posn
_atom_site_refinement_flags_adp
_atom_site_refinement_flags_occupancy
_atom_site_disorder_assembly
_atom_site_disorder_group
O1 O -0.13878(16) 0.19887(12) 1.01621(7) 0.0267(4) Uani 1 1 d . . . . .
H1 H -0.196(4) 0.218(3) 0.9926(15) 0.085(13) Uiso 1 1 d . . . . .
O2 O 0.18458(16) 0.21892(12) 1.03331(6) 0.0308(4) Uani 1 1 d . . . . .
C1 C -0.0079(2) 0.06567(16) 1.05327(8) 0.0211(4) Uani 1 1 d . . . . .
N1 N 0.1612(2) 0.09453(16) 0.94107(8) 0.0277(4) Uani 1 1 d . . . . .
H2 H 0.105(3) 0.049(2) 0.9438(11) 0.052(9) Uiso 1 1 d . . . . .
H3 H 0.170(3) 0.142(2) 0.9736(11) 0.043(7) Uiso 1 1 d . . . . .
C2 C 0.0393(2) 0.14116(16) 1.09731(9) 0.0219(5) Uani 1 1 d . . . . .
C3 C -0.0977(2) 0.09811(16) 1.01467(8) 0.0210(5) Uani 1 1 d . . . . .
C4 C 0.0354(2) -0.04136(17) 1.05130(9) 0.0238(5) Uani 1 1 d . . . . .
C5 C 0.1688(2) -0.07152(16) 0.85512(8) 0.0218(5) Uani 1 1 d . . . . .
H4 H 0.126821 -0.075777 0.892850 0.026 Uiso 1 1 calc R U . . .
N2 N 0.3100(2) 0.17598(17) 0.88882(9) 0.0331(5) Uani 1 1 d . . . . .
H5 H 0.334(3) 0.216(2) 0.9191(12) 0.049(8) Uiso 1 1 d . . . . .
H6 H 0.347(3) 0.185(2) 0.8540(12) 0.053(9) Uiso 1 1 d . . . . .
C6 C -0.0101(2) -0.11219(17) 1.00934(9) 0.0252(5) Uani 1 1 d . . . . .
C7 C 0.2170(2) 0.10845(16) 0.89242(9) 0.0225(5) Uani 1 1 d . . . . .
C8 C -0.0129(2) 0.13909(18) 1.15272(9) 0.0243(5) Uani 1 1 d . . . . .
C9 C 0.0904(2) -0.14469(17) 0.81565(9) 0.0229(5) Uani 1 1 d . . . . .
C10 C 0.1679(2) -0.38734(17) 0.90673(9) 0.0271(5) Uani 1 1 d . . . . .
H7 H 0.235308 -0.411530 0.929571 0.033 Uiso 1 1 calc R U . . .
C11 C 0.1785(2) -0.28844(17) 0.88085(9) 0.0245(5) Uani 1 1 d . . . . .
C12 C -0.1443(2) 0.02625(17) 0.97381(9) 0.0244(5) Uani 1 1 d . . . . .
H8 H -0.206594 0.049174 0.947870 0.029 Uiso 1 1 calc R U . . .
C13 C 0.0253(2) 0.21376(18) 1.19419(9) 0.0266(5) Uani 1 1 d . . . . .
C14 C 0.1710(2) 0.04847(17) 0.84017(8) 0.0247(5) Uani 1 1 d . . . . .
C15 C 0.0817(2) -0.25215(17) 0.84614(9) 0.0221(5) Uani 1 1 d . . . . .
C16 C -0.1016(2) -0.07462(18) 0.97106(9) 0.0257(5) Uani 1 1 d . . . . .
H9 H -0.133799 -0.120895 0.942921 0.031 Uiso 1 1 calc R U . . .
C17 C 0.1325(2) 0.21485(17) 1.08387(9) 0.0239(5) Uani 1 1 d . . . . .
C18 C -0.0227(2) -0.31779(17) 0.83910(9) 0.0253(5) Uani 1 1 d . . . . .
H10 H -0.089233 -0.295087 0.815328 0.030 Uiso 1 1 calc R U . . .
C19 C -0.0404(2) -0.09548(18) 0.80720(9) 0.0273(5) Uani 1 1 d . . . . .
H11 H -0.087126 -0.137830 0.778984 0.033 Uiso 1 1 calc R U . . .
H12 H -0.087009 -0.098875 0.843350 0.033 Uiso 1 1 calc R U . . .
C20 C 0.0642(2) -0.45168(17) 0.90070(9) 0.0266(5) Uani 1 1 d . . . . .
C21 C -0.1072(2) 0.0648(2) 1.16822(10) 0.0325(6) Uani 1 1 d . . . . .
H13 H -0.136036 0.015065 1.141054 0.039 Uiso 1 1 calc R U . . .
C22 C -0.0291(2) 0.2105(2) 1.24912(10) 0.0358(6) Uani 1 1 d . . . . .
H14 H -0.003105 0.260240 1.276878 0.043 Uiso 1 1 calc R U . . .
C23 C 0.3002(2) -0.11634(18) 0.86452(10) 0.0277(5) Uani 1 1 d . . . . .
H15 H 0.342576 -0.125754 0.827623 0.033 Uiso 1 1 calc R U . . .
H16 H 0.350167 -0.066027 0.887340 0.033 Uiso 1 1 calc R U . . .
C24 C 0.0330(2) -0.21779(19) 1.00757(11) 0.0335(6) Uani 1 1 d . . . . .
H17 H 0.002538 -0.264429 0.979225 0.040 Uiso 1 1 calc R U . . .
C25 C 0.1184(2) 0.28840(19) 1.17908(9) 0.0306(5) Uani 1 1 d . . . . .
H18 H 0.144756 0.339617 1.205967 0.037 Uiso 1 1 calc R U . . .
C26 C 0.1701(2) 0.28777(18) 1.12699(9) 0.0298(5) Uani 1 1 d . . . . .
H19 H 0.233959 0.337708 1.118604 0.036 Uiso 1 1 calc R U . . .
C27 C -0.0317(2) -0.41510(18) 0.86591(9) 0.0287(5) Uani 1 1 d . . . . .
H20 H -0.104244 -0.457391 0.860444 0.034 Uiso 1 1 calc R U . . .
C28 C 0.1243(2) -0.08131(19) 1.09064(11) 0.0334(6) Uani 1 1 d . . . . .
H21 H 0.157226 -0.036003 1.119045 0.040 Uiso 1 1 calc R U . . .
C29 C -0.0351(3) 0.01952(18) 0.78731(10) 0.0350(6) Uani 1 1 d . . . . .
H22 H 0.007101 0.023015 0.750079 0.042 Uiso 1 1 calc R U . . .
H23 H -0.121334 0.047011 0.782710 0.042 Uiso 1 1 calc R U . . .
C30 C 0.2926(2) -0.22252(19) 0.89505(11) 0.0340(6) Uani 1 1 d . . . . .
H24 H 0.368490 -0.264044 0.885774 0.041 Uiso 1 1 calc R U . . .
H25 H 0.293321 -0.209321 0.936315 0.041 Uiso 1 1 calc R U . . .
C31 C 0.0353(2) 0.08795(18) 0.82944(9) 0.0298(5) Uani 1 1 d . . . . .
H26 H -0.010919 0.088603 0.865726 0.036 Uiso 1 1 calc R U . . .
H27 H 0.038445 0.161493 0.815091 0.036 Uiso 1 1 calc R U . . .
C32 C 0.2536(3) 0.0745(2) 0.78904(9) 0.0357(6) Uani 1 1 d . . . . .
H28 H 0.250496 0.150705 0.781581 0.054 Uiso 1 1 calc R U . . .
H29 H 0.222960 0.035914 0.755849 0.054 Uiso 1 1 calc R U . . .
H30 H 0.340204 0.053420 0.796973 0.054 Uiso 1 1 calc R U . . .
C33 C -0.1572(3) 0.0638(2) 1.22150(11) 0.0433(7) Uani 1 1 d . . . . .
H31 H -0.219273 0.012912 1.230870 0.052 Uiso 1 1 calc R U . . .
C34 C 0.0554(3) -0.55544(18) 0.93281(9) 0.0336(6) Uani 1 1 d . . . . .
H32 H 0.142378 -0.575126 0.944495 0.040 Uiso 1 1 calc R U . . .
C35 C 0.1487(3) -0.16697(19) 0.75704(9) 0.0336(6) Uani 1 1 d . . . . .
H33 H 0.236432 -0.188130 0.761705 0.050 Uiso 1 1 calc R U . . .
H34 H 0.144437 -0.102849 0.733810 0.050 Uiso 1 1 calc R U . . .
H35 H 0.102253 -0.224060 0.738419 0.050 Uiso 1 1 calc R U . . .
C36 C 0.1175(2) -0.2532(2) 1.04595(12) 0.0420(7) Uani 1 1 d . . . . .
H36 H 0.146116 -0.324342 1.044447 0.050 Uiso 1 1 calc R U . . .
C37 C 0.1628(3) -0.1844(2) 1.08797(13) 0.0434(7) Uani 1 1 d . . . . .
H37 H 0.221244 -0.210040 1.115011 0.052 Uiso 1 1 calc R U . . .
C38 C -0.1180(3) 0.1370(2) 1.26254(11) 0.0456(7) Uani 1 1 d . . . . .
H38 H -0.153131 0.135350 1.299438 0.055 Uiso 1 1 calc R U . . .
C39 C -0.0214(4) -0.5415(2) 0.98683(11) 0.0547(9) Uani 1 1 d . . . . .
H39 H -0.108113 -0.523941 0.976939 0.082 Uiso 1 1 calc R U . . .
H40 H 0.014524 -0.484233 1.009569 0.082 Uiso 1 1 calc R U . . .
H41 H -0.019971 -0.607456 1.008637 0.082 Uiso 1 1 calc R U . . .
C40 C 0.0044(3) -0.64623(19) 0.89780(12) 0.0512(8) Uani 1 1 d . . . . .
H42 H -0.082686 -0.631404 0.887377 0.077 Uiso 1 1 calc R U . . .
H43 H 0.008052 -0.711723 0.919930 0.077 Uiso 1 1 calc R U . . .
H44 H 0.054914 -0.654257 0.863455 0.077 Uiso 1 1 calc R U . . .

loop_
_atom_site_aniso_label
_atom_site_aniso_U_11
_atom_site_aniso_U_22
_atom_site_aniso_U_33
_atom_site_aniso_U_23
_atom_site_aniso_U_13
_atom_site_aniso_U_12
O1 0.0270(9) 0.0255(8) 0.0277(8) -0.0015(7) -0.0044(7) 0.0053(7)
O2 0.0318(9) 0.0367(9) 0.0237(8) -0.0040(7) 0.0051(7) -0.0134(7)
C1 0.0149(11) 0.0244(11) 0.0239(10) 0.0029(9) 0.0031(9) -0.0021(9)
N1 0.0268(11) 0.0303(11) 0.0261(10) -0.0034(9) 0.0040(9) -0.0096(9)
C2 0.0184(11) 0.0231(11) 0.0241(10) 0.0011(9) -0.0001(9) 0.0039(9)
C3 0.0179(11) 0.0240(11) 0.0211(10) 0.0025(9) 0.0045(9) -0.0021(9)
C4 0.0158(11) 0.0257(11) 0.0300(11) 0.0019(9) 0.0048(9) -0.0015(9)
C5 0.0186(11) 0.0272(11) 0.0196(10) -0.0001(8) -0.0005(9) -0.0030(9)
N2 0.0342(12) 0.0399(12) 0.0252(11) -0.0065(9) 0.0055(10) -0.0168(10)
C6 0.0194(11) 0.0237(11) 0.0326(12) -0.0008(9) 0.0096(10) -0.0031(9)
C7 0.0233(12) 0.0222(11) 0.0221(11) 0.0013(9) -0.0017(9) -0.0019(9)
C8 0.0188(11) 0.0289(11) 0.0252(11) 0.0067(9) 0.0002(9) 0.0065(9)
C9 0.0210(12) 0.0255(12) 0.0221(10) -0.0020(9) -0.0001(9) -0.0035(9)
C10 0.0243(12) 0.0292(12) 0.0279(11) -0.0029(9) -0.0022(10) 0.0064(10)
C11 0.0193(11) 0.0267(11) 0.0276(11) -0.0020(9) 0.0002(9) 0.0026(9)
C12 0.0211(12) 0.0295(12) 0.0227(11) 0.0016(9) 0.0015(9) -0.0032(9)
C13 0.0236(12) 0.0346(12) 0.0216(10) 0.0024(10) -0.0031(9) 0.0083(10)
C14 0.0270(13) 0.0257(11) 0.0215(10) -0.0001(9) -0.0008(9) -0.0040(10)
C15 0.0216(12) 0.0241(11) 0.0206(10) -0.0056(8) 0.0011(9) 0.0004(9)
C16 0.0220(12) 0.0299(12) 0.0251(11) -0.0028(10) 0.0046(9) -0.0077(10)
C17 0.0241(12) 0.0264(11) 0.0212(11) 0.0013(9) -0.0006(9) 0.0008(10)
C18 0.0224(12) 0.0275(12) 0.0259(11) -0.0021(9) -0.0018(10) 0.0004(10)
C19 0.0246(12) 0.0297(12) 0.0275(11) 0.0003(9) -0.0074(10) -0.0035(10)
C20 0.0285(13) 0.0253(12) 0.0260(11) -0.0044(9) 0.0026(10) 0.0017(10)
C21 0.0230(13) 0.0411(14) 0.0332(13) 0.0054(11) 0.0016(10) -0.0013(11)
C22 0.0302(14) 0.0513(15) 0.0260(12) 0.0013(11) -0.0011(11) 0.0088(13)
C23 0.0190(12) 0.0332(12) 0.0308(12) -0.0038(10) -0.0013(10) -0.0041(10)
C24 0.0236(13) 0.0290(12) 0.0477(14) -0.0056(11) 0.0076(12) -0.0024(10)
C25 0.0352(14) 0.0316(13) 0.0250(11) -0.0036(10) -0.0068(11) -0.0001(11)
C26 0.0317(13) 0.0310(12) 0.0268(12) 0.0014(10) -0.0027(11) -0.0075(11)
C27 0.0261(12) 0.0277(12) 0.0324(12) -0.0048(10) 0.0014(11) -0.0040(10)
C28 0.0230(13) 0.0305(13) 0.0468(14) 0.0013(11) -0.0055(11) 0.0014(10)
C29 0.0381(15) 0.0310(13) 0.0358(13) 0.0036(11) -0.0161(12) -0.0021(11)
C30 0.0209(12) 0.0363(13) 0.0448(14) 0.0027(11) -0.0092(11) 0.0000(10)
C31 0.0326(14) 0.0256(12) 0.0312(12) 0.0024(10) -0.0088(11) -0.0018(11)
C32 0.0457(16) 0.0374(14) 0.0241(12) -0.0012(10) 0.0043(11) -0.0149(12)
C33 0.0318(15) 0.0591(17) 0.0390(14) 0.0111(13) 0.0101(12) -0.0039(14)
C34 0.0363(15) 0.0281(13) 0.0363(13) 0.0036(11) -0.0046(11) 0.0004(11)
C35 0.0416(15) 0.0372(13) 0.0221(11) -0.0069(10) 0.0036(11) -0.0100(12)
C36 0.0251(14) 0.0256(12) 0.075(2) -0.0007(13) 0.0038(14) 0.0069(10)
C37 0.0275(14) 0.0353(14) 0.0673(18) 0.0063(13) -0.0116(14) 0.0050(12)
C38 0.0364(16) 0.071(2) 0.0290(13) 0.0071(13) 0.0102(12) 0.0078(15)
C39 0.086(3) 0.0369(15) 0.0410(15) 0.0033(13) 0.0157(16) -0.0101(16)
C40 0.079(2) 0.0268(13) 0.0475(16) 0.0004(12) -0.0051(17) -0.0030(14)

loop_
_atom_type_symbol
_atom_type_description
_atom_type_scat_dispersion_real
_atom_type_scat_dispersion_imag
_atom_type_scat_source
C C 0.0033 0.0016 'International Tables Vol C Tables 4.2.6.8 and 6.1.1.4'
H H 0.0000 0.0000 'International Tables Vol C Tables 4.2.6.8 and 6.1.1.4'
N N 0.0061 0.0033 'International Tables Vol C Tables 4.2.6.8 and 6.1.1.4'
O O 0.0106 0.0060 'International Tables Vol C Tables 4.2.6.8 and 6.1.1.4'

loop_
_geom_angle_atom_site_label_1
_geom_angle_atom_site_label_2
_geom_angle_atom_site_label_3
_geom_angle
_geom_angle_site_symmetry_1
_geom_angle_site_symmetry_3
_geom_angle_publ_flag
C3 C1 C4 118.83(19) . . ?
C3 C1 C2 120.13(18) . . ?
C4 C1 C2 121.01(19) . . ?
C17 C2 C8 119.96(19) . . ?
C17 C2 C1 120.32(18) . . ?
C8 C2 C1 119.71(19) . . ?
O1 C3 C1 119.15(19) . . ?
O1 C3 C12 120.67(19) . . ?
C1 C3 C12 120.18(19) . . ?
C28 C4 C6 117.5(2) . . ?
C28 C4 C1 122.0(2) . . ?
C6 C4 C1 120.5(2) . . ?
C23 C5 C14 112.33(19) . . ?
C23 C5 C9 111.10(18) . . ?
C14 C5 C9 116.76(17) . . ?
C24 C6 C16 121.6(2) . . ?
C24 C6 C4 120.3(2) . . ?
C16 C6 C4 118.1(2) . . ?
N1 C7 N2 119.3(2) . . ?
N1 C7 C14 119.8(2) . . ?
N2 C7 C14 120.8(2) . . ?
C13 C8 C2 120.7(2) . . ?
C13 C8 C21 117.6(2) . . ?
C2 C8 C21 121.7(2) . . ?
C15 C9 C19 111.18(18) . . ?
C15 C9 C35 106.48(18) . . ?
C19 C9 C35 108.77(18) . . ?
C15 C9 C5 106.00(16) . . ?
C19 C9 C5 108.96(17) . . ?
C35 C9 C5 115.43(18) . . ?
C20 C10 C11 123.1(2) . . ?
C10 C11 C15 119.5(2) . . ?
C10 C11 C30 117.4(2) . . ?
C15 C11 C30 123.0(2) . . ?
C16 C12 C3 121.2(2) . . ?
C25 C13 C8 118.0(2) . . ?
C25 C13 C22 122.4(2) . . ?
C8 C13 C22 119.6(2) . . ?
C7 C14 C32 110.28(19) . . ?
C7 C14 C31 105.77(18) . . ?
C32 C14 C31 109.80(18) . . ?
C7 C14 C5 107.70(16) . . ?
C32 C14 C5 113.38(18) . . ?
C31 C14 C5 109.62(19) . . ?
C11 C15 C18 117.7(2) . . ?
C11 C15 C9 121.3(2) . . ?
C18 C15 C9 121.0(2) . . ?
C12 C16 C6 121.1(2) . . ?
O2 C17 C2 122.08(19) . . ?
O2 C17 C26 120.2(2) . . ?
C2 C17 C26 117.76(19) . . ?
C27 C18 C15 121.7(2) . . ?
C29 C19 C9 112.9(2) . . ?
C10 C20 C27 117.1(2) . . ?
C10 C20 C34 120.4(2) . . ?
C27 C20 C34 122.5(2) . . ?
C33 C21 C8 121.2(2) . . ?
C38 C22 C13 121.0(3) . . ?
C30 C23 C5 110.23(19) . . ?
C36 C24 C6 120.6(2) . . ?
C26 C25 C13 120.9(2) . . ?
C25 C26 C17 122.6(2) . . ?
C18 C27 C20 120.9(2) . . ?
C37 C28 C4 120.6(2) . . ?
C31 C29 C19 110.99(19) . . ?
C11 C30 C23 115.0(2) . . ?
C29 C31 C14 112.7(2) . . ?
C21 C33 C38 121.0(3) . . ?
C40 C34 C20 113.74(19) . . ?
C40 C34 C39 110.5(2) . . ?
C20 C34 C39 110.6(2) . . ?
C24 C36 C37 119.9(2) . . ?
C28 C37 C36 121.2(2) . . ?
C22 C38 C33 119.6(2) . . ?

loop_
_geom_bond_atom_site_label_1
_geom_bond_atom_site_label_2
_geom_bond_distance
_geom_bond_site_symmetry_2
_geom_bond_publ_flag
O1 C3 1.347(3) . ?
O2 C17 1.319(3) . ?
C1 C3 1.385(3) . ?
C1 C4 1.430(3) . ?
C1 C2 1.500(3) . ?
N1 C7 1.307(3) . ?
C2 C17 1.399(3) . ?
C2 C8 1.424(3) . ?
C3 C12 1.416(3) . ?
C4 C28 1.421(3) . ?
C4 C6 1.422(3) . ?
C5 C23 1.529(3) . ?
C5 C14 1.557(3) . ?
C5 C9 1.558(3) . ?
N2 C7 1.312(3) . ?
C6 C24 1.412(3) . ?
C6 C16 1.414(3) . ?
C7 C14 1.530(3) . ?
C8 C13 1.421(3) . ?
C8 C21 1.425(3) . ?
C9 C15 1.540(3) . ?
C9 C19 1.542(3) . ?
C9 C35 1.545(3) . ?
C10 C20 1.382(3) . ?
C10 C11 1.396(3) . ?
C11 C15 1.397(3) . ?
C11 C30 1.513(3) . ?
C12 C16 1.355(3) . ?
C13 C25 1.416(3) . ?
C13 C22 1.423(3) . ?
C14 C32 1.532(3) . ?
C14 C31 1.553(3) . ?
C15 C18 1.399(3) . ?
C17 C26 1.432(3) . ?
C18 C27 1.387(3) . ?
C19 C29 1.529(3) . ?
C20 C27 1.392(3) . ?
C20 C34 1.518(3) . ?
C21 C33 1.368(3) . ?
C22 C38 1.366(4) . ?
C23 C30 1.526(3) . ?
C24 C36 1.356(4) . ?
C25 C26 1.350(3) . ?
C28 C37 1.368(3) . ?
C29 C31 1.518(3) . ?
C33 C38 1.404(4) . ?
C34 C40 1.516(3) . ?
C34 C39 1.528(4) . ?
C36 C37 1.406(4) . ?

loop_
_geom_torsion_atom_site_label_1
_geom_torsion_atom_site_label_2
_geom_torsion_atom_site_label_3
_geom_torsion_atom_site_label_4
_geom_torsion
_geom_torsion_site_symmetry_1
_geom_torsion_site_symmetry_2
_geom_torsion_site_symmetry_3
_geom_torsion_site_symmetry_4
_geom_torsion_publ_flag
C3 C1 C2 C17 -81.7(3) . . . . ?
C4 C1 C2 C17 100.3(2) . . . . ?
C3 C1 C2 C8 97.1(2) . . . . ?
C4 C1 C2 C8 -81.0(3) . . . . ?
C4 C1 C3 O1 -179.88(19) . . . . ?
C2 C1 C3 O1 2.0(3) . . . . ?
C4 C1 C3 C12 -0.6(3) . . . . ?
C2 C1 C3 C12 -178.67(19) . . . . ?
C3 C1 C4 C28 -177.9(2) . . . . ?
C2 C1 C4 C28 0.2(3) . . . . ?
C3 C1 C4 C6 1.9(3) . . . . ?
C2 C1 C4 C6 179.99(19) . . . . ?
C28 C4 C6 C24 -0.2(3) . . . . ?
C1 C4 C6 C24 180.0(2) . . . . ?
C28 C4 C6 C16 177.9(2) . . . . ?
C1 C4 C6 C16 -1.9(3) . . . . ?
C17 C2 C8 C13 2.3(3) . . . . ?
C1 C2 C8 C13 -176.38(19) . . . . ?
C17 C2 C8 C21 -179.5(2) . . . . ?
C1 C2 C8 C21 1.7(3) . . . . ?
C23 C5 C9 C15 60.7(2) . . . . ?
C14 C5 C9 C15 -168.67(18) . . . . ?
C23 C5 C9 C19 -179.52(18) . . . . ?
C14 C5 C9 C19 -48.9(2) . . . . ?
C23 C5 C9 C35 -56.8(2) . . . . ?
C14 C5 C9 C35 73.7(3) . . . . ?
C20 C10 C11 C15 -1.3(3) . . . . ?
C20 C10 C11 C30 175.0(2) . . . . ?
O1 C3 C12 C16 178.5(2) . . . . ?
C1 C3 C12 C16 -0.8(3) . . . . ?
C2 C8 C13 C25 -1.4(3) . . . . ?
C21 C8 C13 C25 -179.5(2) . . . . ?
C2 C8 C13 C22 179.5(2) . . . . ?
C21 C8 C13 C22 1.3(3) . . . . ?
N1 C7 C14 C32 -177.9(2) . . . . ?
N2 C7 C14 C32 3.8(3) . . . . ?
N1 C7 C14 C31 63.4(3) . . . . ?
N2 C7 C14 C31 -114.8(2) . . . . ?
N1 C7 C14 C5 -53.7(3) . . . . ?
N2 C7 C14 C5 128.0(2) . . . . ?
C23 C5 C14 C7 -67.1(2) . . . . ?
C9 C5 C14 C7 162.92(18) . . . . ?
C23 C5 C14 C32 55.2(2) . . . . ?
C9 C5 C14 C32 -74.8(3) . . . . ?
C23 C5 C14 C31 178.31(18) . . . . ?
C9 C5 C14 C31 48.3(2) . . . . ?
C10 C11 C15 C18 0.2(3) . . . . ?
C30 C11 C15 C18 -175.9(2) . . . . ?
C10 C11 C15 C9 -178.62(19) . . . . ?
C30 C11 C15 C9 5.3(3) . . . . ?
C19 C9 C15 C11 -150.1(2) . . . . ?
C35 C9 C15 C11 91.5(2) . . . . ?
C5 C9 C15 C11 -31.9(3) . . . . ?
C19 C9 C15 C18 31.1(3) . . . . ?
C35 C9 C15 C18 -87.2(2) . . . . ?
C5 C9 C15 C18 149.4(2) . . . . ?
C3 C12 C16 C6 0.8(3) . . . . ?
C24 C6 C16 C12 178.7(2) . . . . ?
C4 C6 C16 C12 0.5(3) . . . . ?
C8 C2 C17 O2 179.2(2) . . . . ?
C1 C2 C17 O2 -2.1(3) . . . . ?
C8 C2 C17 C26 -1.3(3) . . . . ?
C1 C2 C17 C26 177.41(19) . . . . ?
C11 C15 C18 C27 0.7(3) . . . . ?
C9 C15 C18 C27 179.52(19) . . . . ?
C15 C9 C19 C29 169.25(18) . . . . ?
C35 C9 C19 C29 -73.8(2) . . . . ?
C5 C9 C19 C29 52.8(2) . . . . ?
C11 C10 C20 C27 1.5(3) . . . . ?
C11 C10 C20 C34 -176.3(2) . . . . ?
C13 C8 C21 C33 -1.5(3) . . . . ?
C2 C8 C21 C33 -179.7(2) . . . . ?
C25 C13 C22 C38 -179.5(2) . . . . ?
C8 C13 C22 C38 -0.4(4) . . . . ?
C14 C5 C23 C30 163.72(17) . . . . ?
C9 C5 C23 C30 -63.4(2) . . . . ?
C16 C6 C24 C36 -177.6(2) . . . . ?
C4 C6 C24 C36 0.4(3) . . . . ?
C8 C13 C25 C26 -0.7(3) . . . . ?
C22 C13 C25 C26 178.4(2) . . . . ?
C13 C25 C26 C17 1.7(4) . . . . ?
O2 C17 C26 C25 178.8(2) . . . . ?
C2 C17 C26 C25 -0.7(4) . . . . ?
C15 C18 C27 C20 -0.6(3) . . . . ?
C10 C20 C27 C18 -0.5(3) . . . . ?
C34 C20 C27 C18 177.2(2) . . . . ?
C6 C4 C28 C37 -0.5(3) . . . . ?
C1 C4 C28 C37 179.3(2) . . . . ?
C9 C19 C29 C31 -58.9(3) . . . . ?
C10 C11 C30 C23 178.8(2) . . . . ?
C15 C11 C30 C23 -5.1(3) . . . . ?
C5 C23 C30 C11 33.1(3) . . . . ?
C19 C29 C31 C14 57.8(3) . . . . ?
C7 C14 C31 C29 -167.18(18) . . . . ?
C32 C14 C31 C29 73.8(2) . . . . ?
C5 C14 C31 C29 -51.3(2) . . . . ?
C8 C21 C33 C38 0.8(4) . . . . ?
C10 C20 C34 C40 -137.9(3) . . . . ?
C27 C20 C34 C40 44.4(3) . . . . ?
C10 C20 C34 C39 97.0(3) . . . . ?
C27 C20 C34 C39 -80.7(3) . . . . ?
C6 C24 C36 C37 0.0(4) . . . . ?
C4 C28 C37 C36 1.0(4) . . . . ?
C24 C36 C37 C28 -0.8(4) . . . . ?
C13 C22 C38 C33 -0.4(4) . . . . ?
C21 C33 C38 C22 0.2(4) . . . . ?
